data_4126483
loop_
_publ_author_name
'Knopf, Kevin M.'
'Murphy, Brendan L.'
'MacMillan, Samantha N.'
'Baskin, Jeremy M.'
'Barr, Martin P.'
'Boros, Eszter'
'Wilson, Justin J.'

_publ_section_title
;
 In Vitro Anticancer Activity and in Vivo Biodistribution of Rhenium(I)
 Tricarbonyl Aqua Complexes
;
_journal_name_full 'Journal of the American Chemical Society'
_journal_paper_doi 10.1021/jacs.7b08640
_journal_year 2017
_chemical_formula_moiety 'C17 H15 N3 O5 Re, 0.93(B F4), 0.07(Cl)'
_chemical_formula_sum 'C17 H15 B0.93 Cl0.07 F3.73 N3 O5 Re'
_chemical_formula_weight 610.81
_space_group_crystal_system monoclinic
_space_group_IT_number 14
_space_group_name_Hall '-P 2yn'
_space_group_name_H-M_alt 'P 1 21/n 1'
_symmetry_space_group_name_Hall '-P 2yn'
_symmetry_space_group_name_H-M 'P 1 21/n 1'
_atom_sites_solution_hydrogens geom
_audit_creation_date 2017-04-17
_audit_creation_method
;
Olex2 1.2
(compiled 2017.01.04 svn.r3372 for OlexSys, GUI svn.r5324)
;
_cell_angle_alpha 90
_cell_angle_beta 97.033(3)
_cell_angle_gamma 90
_cell_formula_units_Z 4
_cell_length_a 9.9967(7)
_cell_length_b 17.2578(12)
_cell_length_c 12.1669(9)
_cell_measurement_reflns_used 9928
_cell_measurement_temperature 223(2)
_cell_measurement_theta_max 30.56
_cell_measurement_theta_min 2.90
_cell_volume 2083.3(3)
_computing_cell_refinement 'SAINT v8.34A (Bruker, 2013)'
_computing_data_collection 'Bruker APEX2'
_computing_data_reduction 'SAINT v8.34A (Bruker, 2013)'
_computing_molecular_graphics 'Olex2 (Dolomanov et al., 2009)'
_computing_publication_material 'Olex2 (Dolomanov et al., 2009)'
_computing_structure_refinement 'XL (Sheldrick, 2008)'
_computing_structure_solution 'SHELXS-97 (Sheldrick 2008)'
_diffrn_ambient_temperature 223.15
_diffrn_measured_fraction_theta_full 0.995
_diffrn_measured_fraction_theta_max 0.997
_diffrn_measurement_device_type 'Bruker APEX-II CCD'
_diffrn_measurement_method '\f and \w scans'
_diffrn_radiation_type MoK\a
_diffrn_radiation_wavelength 0.71073
_diffrn_reflns_av_R_equivalents 0.0267
_diffrn_reflns_av_unetI/netI 0.0253
_diffrn_reflns_Laue_measured_fraction_full 0.995
_diffrn_reflns_Laue_measured_fraction_max 0.997
_diffrn_reflns_limit_h_max 13
_diffrn_reflns_limit_h_min -7
_diffrn_reflns_limit_k_max 23
_diffrn_reflns_limit_k_min -23
_diffrn_reflns_limit_l_max 16
_diffrn_reflns_limit_l_min -16
_diffrn_reflns_number 22605
_diffrn_reflns_point_group_measured_fraction_full 0.995
_diffrn_reflns_point_group_measured_fraction_max 0.997
_diffrn_reflns_theta_full 25.242
_diffrn_reflns_theta_max 28.699
_diffrn_reflns_theta_min 2.368
_diffrn_standards_number 0
_exptl_absorpt_coefficient_mu 5.908
_exptl_absorpt_correction_T_max 0.7461
_exptl_absorpt_correction_T_min 0.5849
_exptl_absorpt_correction_type multi-scan
_exptl_absorpt_process_details
;SADABS-2014/5 (Bruker,2014/5) was used for absorption correction. 
wR2(int) was 0.0786 before and 0.0414 after correction. 
The Ratio of minimum to maximum transmission is 0.7839. 
The \l/2 correction factor is 0.00150.
;
_exptl_crystal_colour yellow
_exptl_crystal_colour_primary yellow
_exptl_crystal_density_diffrn 1.947
_exptl_crystal_description Block
_exptl_crystal_F_000 1169
_exptl_crystal_size_max 0.3
_exptl_crystal_size_mid 0.15
_exptl_crystal_size_min 0.13
_refine_diff_density_max 0.843
_refine_diff_density_min -0.589
_refine_diff_density_rms 0.087
_refine_ls_extinction_method none
_refine_ls_goodness_of_fit_ref 1.034
_refine_ls_hydrogen_treatment constr
_refine_ls_matrix_type full
_refine_ls_number_parameters 284
_refine_ls_number_reflns 5369
_refine_ls_number_restraints 0
_refine_ls_restrained_S_all 1.034
_refine_ls_R_factor_all 0.0259
_refine_ls_R_factor_gt 0.0202
_refine_ls_shift/su_max 0.000
_refine_ls_shift/su_mean 0.000
_refine_ls_structure_factor_coef Fsqd
_refine_ls_weighting_details 'w=1/[\s^2^(Fo^2^)+(0.0181P)^2^+1.1330P] where P=(Fo^2^+2Fc^2^)/3'
_refine_ls_weighting_scheme calc
_refine_ls_wR_factor_gt 0.0426
_refine_ls_wR_factor_ref 0.0444
_reflns_Friedel_coverage 0.000
_reflns_number_gt 4688
_reflns_number_total 5369
_reflns_threshold_expression 'I > 2\s(I)'
_cod_data_source_file ja7b08640_si_002.cif
_cod_data_source_block 10_BF4
_cod_database_code 4126483
_shelx_shelxl_version_number 2014/7
_shelx_space_group_comment
;
The symmetry employed for this shelxl refinement is uniquely defined
by the following loop, which should always be used as a source of
symmetry information in preference to the above space-group names.
They are only intended as comments.
;
_shelx_estimated_absorpt_t_max 0.514
_shelx_estimated_absorpt_t_min 0.270
_exptl_absorpt_special_details none
_olex2_refinement_description
;
1. Fixed Uiso
 At 1.2 times of:
  All C(H) groups
 At 1.5 times of:
  All C(H,H,H) groups
2. Shared sites
{B, Cl}
3. Uiso/Uaniso restraints and constraints
Uanis(B) = Uanis(Cl)
4. Others
 Sof(Cl)=1-FVAR(1)
 Sof(B)=Sof(F1)=Sof(F2)=Sof(F3)=Sof(F4)=FVAR(1)
5.a Aromatic/amide H refined with riding coordinates:
 C4(H4), C5(H5), C7(H7), C10(H10), C12(H12), C13(H13)
5.b Idealised Me refined as rotating group:
 C14(H14A,H14B,H14C), C15(H15A,H15B,H15C), C17(H17A,H17B,H17C)
;
_olex2_submission_special_instructions 'No special instructions were received'

loop_
_space_group_symop_operation_xyz
'x, y, z'
'-x+1/2, y+1/2, -z+1/2'
'-x, -y, -z'
'x-1/2, -y-1/2, z-1/2'

loop_
_atom_site_label
_atom_site_type_symbol
_atom_site_fract_x
_atom_site_fract_y
_atom_site_fract_z
_atom_site_U_iso_or_equiv
_atom_site_adp_type
_atom_site_occupancy
_atom_site_site_symmetry_order
_atom_site_calc_flag
_atom_site_refinement_flags_posn
_atom_site_refinement_flags_occupancy
_atom_site_disorder_assembly
_atom_site_disorder_group
Re Re 0.20016(2) -0.02349(2) 0.29912(2) 0.02421(4) Uani 1 1 d . . . .
O1 O -0.0287(2) -0.14254(12) 0.28276(19) 0.0461(5) Uani 1 1 d . . . .
O2 O 0.1442(2) 0.01488(15) 0.53583(19) 0.0546(6) Uani 1 1 d . . . .
O3 O 0.4007(2) -0.14720(16) 0.3982(2) 0.0664(8) Uani 1 1 d . . . .
O4 O -0.13133(18) 0.23199(11) 0.01172(17) 0.0356(4) Uani 1 1 d . . . .
O5 O 0.38251(19) -0.01620(11) -0.17622(16) 0.0347(4) Uani 1 1 d . . . .
N1 N 0.07665(18) 0.06495(12) 0.20747(17) 0.0246(4) Uani 1 1 d . . . .
N2 N 0.2431(2) -0.03314(11) 0.12829(18) 0.0241(4) Uani 1 1 d . . . .
N3 N 0.3518(2) 0.06523(14) 0.30615(18) 0.0302(5) Uani 1 1 d . . . .
C1 C 0.0583(2) -0.09882(15) 0.2887(2) 0.0294(6) Uani 1 1 d . . . .
C2 C 0.1636(3) 0.00031(18) 0.4473(2) 0.0343(6) Uani 1 1 d . . . .
C3 C 0.3246(3) -0.10146(18) 0.3626(2) 0.0381(7) Uani 1 1 d . . . .
C4 C -0.0144(2) 0.11024(16) 0.2495(2) 0.0317(6) Uani 1 1 d . . . .
H4 H -0.0288 0.1025 0.3236 0.038 Uiso 1 1 calc R . . .
C5 C -0.0877(2) 0.16727(16) 0.1898(2) 0.0319(6) Uani 1 1 d . . . .
H5 H -0.1505 0.1974 0.2225 0.038 Uiso 1 1 calc R . . .
C6 C -0.0668(2) 0.17913(14) 0.0806(2) 0.0269(5) Uani 1 1 d . . . .
C7 C 0.0281(2) 0.13309(14) 0.0361(2) 0.0270(5) Uani 1 1 d . . . .
H7 H 0.0446 0.1403 -0.0376 0.032 Uiso 1 1 calc R . . .
C8 C 0.0973(2) 0.07725(14) 0.1006(2) 0.0231(5) Uani 1 1 d . . . .
C9 C 0.1969(2) 0.02442(13) 0.0584(2) 0.0223(5) Uani 1 1 d . . . .
C10 C 0.2392(2) 0.03379(14) -0.0455(2) 0.0248(5) Uani 1 1 d . . . .
H10 H 0.2069 0.0750 -0.0918 0.030 Uiso 1 1 calc R . . .
C11 C 0.3307(2) -0.01945(14) -0.0792(2) 0.0262(5) Uani 1 1 d . . . .
C12 C 0.3743(2) -0.08054(15) -0.0090(2) 0.0293(6) Uani 1 1 d . . . .
H12 H 0.4339 -0.1180 -0.0310 0.035 Uiso 1 1 calc R . . .
C13 C 0.3290(2) -0.08526(14) 0.0925(2) 0.0277(5) Uani 1 1 d . . . .
H13 H 0.3590 -0.1266 0.1395 0.033 Uiso 1 1 calc R . . .
C14 C -0.2269(3) 0.28253(18) 0.0551(3) 0.0470(8) Uani 1 1 d . . . .
H14A H -0.3011 0.2521 0.0764 0.070 Uiso 1 1 calc GR . . .
H14B H -0.2611 0.3197 -0.0012 0.070 Uiso 1 1 calc GR . . .
H14C H -0.1830 0.3098 0.1193 0.070 Uiso 1 1 calc GR . . .
C15 C 0.3481(3) 0.04924(19) -0.2467(2) 0.0420(7) Uani 1 1 d . . . .
H15A H 0.2516 0.0498 -0.2692 0.063 Uiso 1 1 calc GR . . .
H15B H 0.3949 0.0456 -0.3118 0.063 Uiso 1 1 calc GR . . .
H15C H 0.3745 0.0966 -0.2069 0.063 Uiso 1 1 calc GR . . .
C16 C 0.4296(3) 0.11306(16) 0.3072(2) 0.0319(6) Uani 1 1 d . . . .
C17 C 0.5296(3) 0.17412(18) 0.3098(3) 0.0472(8) Uani 1 1 d . . . .
H17A H 0.6188 0.1513 0.3141 0.071 Uiso 1 1 calc GR . . .
H17B H 0.5242 0.2067 0.3741 0.071 Uiso 1 1 calc GR . . .
H17C H 0.5127 0.2051 0.2431 0.071 Uiso 1 1 calc GR . . .
B B 0.8662(2) 0.25223(12) 0.45617(18) 0.0223(6) Uani 0.932(2) 1 d . P A 1
F1 F 0.8511(2) 0.17406(11) 0.46163(17) 0.0528(6) Uani 0.932(2) 1 d . P A 1
F2 F 0.8739(2) 0.28888(14) 0.55809(17) 0.0672(7) Uani 0.932(2) 1 d . P A 1
F3 F 0.98416(19) 0.27007(12) 0.40989(19) 0.0593(6) Uani 0.932(2) 1 d . P A 1
F4 F 0.75942(19) 0.28394(11) 0.38554(18) 0.0544(6) Uani 0.932(2) 1 d . P A 1
Cl Cl 0.8662(2) 0.25223(12) 0.45617(18) 0.0223(6) Uani 0.068(2) 1 d . P A 2

loop_
_atom_site_aniso_label
_atom_site_aniso_U_11
_atom_site_aniso_U_22
_atom_site_aniso_U_33
_atom_site_aniso_U_23
_atom_site_aniso_U_13
_atom_site_aniso_U_12
Re 0.02295(5) 0.02879(6) 0.02075(6) 0.00253(4) 0.00214(4) -0.00232(4)
O1 0.0390(10) 0.0398(12) 0.0580(15) -0.0010(11) -0.0001(10) -0.0118(9)
O2 0.0547(13) 0.0833(19) 0.0265(12) -0.0119(12) 0.0080(10) -0.0131(12)
O3 0.0473(12) 0.0848(19) 0.0686(18) 0.0412(15) 0.0126(12) 0.0269(13)
O4 0.0368(9) 0.0287(10) 0.0416(12) 0.0023(9) 0.0055(8) 0.0105(8)
O5 0.0412(10) 0.0387(12) 0.0263(10) 0.0007(9) 0.0124(8) 0.0085(8)
N1 0.0237(9) 0.0277(11) 0.0224(11) -0.0005(9) 0.0035(8) 0.0018(8)
N2 0.0258(9) 0.0237(11) 0.0225(11) 0.0003(9) 0.0017(8) 0.0006(8)
N3 0.0275(10) 0.0359(13) 0.0272(12) -0.0020(11) 0.0037(9) -0.0040(9)
C1 0.0312(12) 0.0295(14) 0.0270(14) 0.0020(12) 0.0010(11) 0.0014(10)
C2 0.0290(12) 0.0451(16) 0.0283(15) -0.0010(13) 0.0014(11) -0.0083(12)
C3 0.0307(13) 0.0504(18) 0.0338(16) 0.0125(14) 0.0059(12) 0.0006(12)
C4 0.0301(12) 0.0392(15) 0.0265(14) -0.0058(13) 0.0069(11) 0.0023(11)
C5 0.0285(11) 0.0325(15) 0.0351(16) -0.0065(13) 0.0063(11) 0.0047(10)
C6 0.0247(11) 0.0228(13) 0.0329(15) -0.0005(11) 0.0018(10) 0.0008(9)
C7 0.0296(11) 0.0279(13) 0.0240(13) 0.0004(11) 0.0061(10) 0.0012(10)
C8 0.0231(10) 0.0237(12) 0.0226(13) -0.0027(11) 0.0028(9) -0.0024(9)
C9 0.0228(10) 0.0212(12) 0.0225(13) -0.0027(10) 0.0016(9) -0.0023(9)
C10 0.0274(11) 0.0247(13) 0.0223(13) 0.0015(10) 0.0027(10) 0.0035(9)
C11 0.0257(11) 0.0287(14) 0.0245(13) -0.0058(11) 0.0046(10) 0.0003(10)
C12 0.0287(11) 0.0274(13) 0.0320(15) -0.0042(12) 0.0044(10) 0.0056(10)
C13 0.0282(11) 0.0227(13) 0.0313(15) 0.0010(11) 0.0005(10) 0.0043(10)
C14 0.0415(15) 0.0366(17) 0.063(2) -0.0035(16) 0.0058(15) 0.0142(13)
C15 0.0450(15) 0.057(2) 0.0249(15) 0.0056(14) 0.0097(12) 0.0101(14)
C16 0.0323(12) 0.0346(15) 0.0291(15) -0.0047(12) 0.0056(11) -0.0031(11)
C17 0.0524(17) 0.0413(18) 0.049(2) -0.0092(16) 0.0113(15) -0.0193(14)
B 0.0281(10) 0.0185(11) 0.0190(12) -0.0012(9) -0.0021(8) -0.0019(8)
F1 0.0734(13) 0.0315(10) 0.0563(14) 0.0082(10) 0.0196(11) 0.0001(9)
F2 0.0970(17) 0.0667(15) 0.0375(13) -0.0151(11) 0.0066(12) -0.0019(13)
F3 0.0459(11) 0.0626(14) 0.0715(15) -0.0180(12) 0.0161(10) -0.0249(10)
F4 0.0498(11) 0.0396(11) 0.0676(15) -0.0015(10) -0.0172(10) 0.0003(9)
Cl 0.0281(10) 0.0185(11) 0.0190(12) -0.0012(9) -0.0021(8) -0.0019(8)

loop_
_atom_type_symbol
_atom_type_description
_atom_type_scat_dispersion_real
_atom_type_scat_dispersion_imag
_atom_type_scat_source
C C 0.0033 0.0016 'International Tables Vol C Tables 4.2.6.8 and 6.1.1.4'
H H 0.0000 0.0000 'International Tables Vol C Tables 4.2.6.8 and 6.1.1.4'
B B 0.0013 0.0007 'International Tables Vol C Tables 4.2.6.8 and 6.1.1.4'
Cl Cl 0.1484 0.1585 'International Tables Vol C Tables 4.2.6.8 and 6.1.1.4'
F F 0.0171 0.0103 'International Tables Vol C Tables 4.2.6.8 and 6.1.1.4'
N N 0.0061 0.0033 'International Tables Vol C Tables 4.2.6.8 and 6.1.1.4'
O O 0.0106 0.0060 'International Tables Vol C Tables 4.2.6.8 and 6.1.1.4'
Re Re -1.0185 7.2310 'International Tables Vol C Tables 4.2.6.8 and 6.1.1.4'

loop_
_geom_angle_atom_site_label_1
_geom_angle_atom_site_label_2
_geom_angle_atom_site_label_3
_geom_angle
N2 Re N1 74.42(7)
N3 Re N1 82.77(8)
N3 Re N2 82.65(8)
C1 Re N1 94.18(9)
C1 Re N2 96.65(9)
C1 Re N3 176.95(10)
C1 Re C2 89.02(11)
C1 Re C3 89.38(12)
C2 Re N1 99.72(11)
C2 Re N2 172.07(11)
C2 Re N3 91.40(10)
C2 Re C3 87.77(13)
C3 Re N1 171.75(9)
C3 Re N2 97.80(10)
C3 Re N3 93.66(10)
C6 O4 C14 118.1(2)
C11 O5 C15 117.9(2)
C4 N1 Re 125.34(18)
C4 N1 C8 117.5(2)
C8 N1 Re 117.13(15)
C9 N2 Re 116.87(15)
C13 N2 Re 124.39(17)
C13 N2 C9 117.9(2)
C16 N3 Re 177.9(2)
O1 C1 Re 178.4(2)
O2 C2 Re 178.8(2)
O3 C3 Re 178.2(2)
N1 C4 H4 118.2
N1 C4 C5 123.7(2)
C5 C4 H4 118.2
C4 C5 H5 120.8
C4 C5 C6 118.5(2)
C6 C5 H5 120.8
O4 C6 C5 125.4(2)
O4 C6 C7 116.1(2)
C5 C6 C7 118.5(2)
C6 C7 H7 120.1
C8 C7 C6 119.7(2)
C8 C7 H7 120.1
N1 C8 C7 122.1(2)
N1 C8 C9 114.9(2)
C7 C8 C9 122.9(2)
N2 C9 C8 115.1(2)
N2 C9 C10 122.6(2)
C10 C9 C8 122.3(2)
C9 C10 H10 120.8
C9 C10 C11 118.3(2)
C11 C10 H10 120.8
O5 C11 C10 124.6(2)
O5 C11 C12 116.4(2)
C12 C11 C10 119.1(2)
C11 C12 H12 120.5
C13 C12 C11 119.1(2)
C13 C12 H12 120.5
N2 C13 C12 122.9(2)
N2 C13 H13 118.5
C12 C13 H13 118.5
O4 C14 H14A 109.5
O4 C14 H14B 109.5
O4 C14 H14C 109.5
H14A C14 H14B 109.5
H14A C14 H14C 109.5
H14B C14 H14C 109.5
O5 C15 H15A 109.5
O5 C15 H15B 109.5
O5 C15 H15C 109.5
H15A C15 H15B 109.5
H15A C15 H15C 109.5
H15B C15 H15C 109.5
N3 C16 C17 179.3(3)
C16 C17 H17A 109.5
C16 C17 H17B 109.5
C16 C17 H17C 109.5
H17A C17 H17B 109.5
H17A C17 H17C 109.5
H17B C17 H17C 109.5
F1 B F2 113.8(2)
F1 B F3 109.96(19)
F1 B F4 109.72(19)
F2 B F3 107.57(19)
F2 B F4 109.0(2)
F4 B F3 106.5(2)

loop_
_geom_bond_atom_site_label_1
_geom_bond_atom_site_label_2
_geom_bond_distance
Re N1 2.182(2)
Re N2 2.180(2)
Re N3 2.149(2)
Re C1 1.917(3)
Re C2 1.927(3)
Re C3 1.929(3)
O1 C1 1.147(3)
O2 C2 1.145(3)
O3 C3 1.144(3)
O4 C6 1.349(3)
O4 C14 1.441(3)
O5 C11 1.347(3)
O5 C15 1.434(4)
N1 C4 1.347(3)
N1 C8 1.358(3)
N2 C9 1.352(3)
N2 C13 1.352(3)
N3 C16 1.133(3)
C4 H4 0.9400
C4 C5 1.380(4)
C5 H5 0.9400
C5 C6 1.385(4)
C6 C7 1.396(3)
C7 H7 0.9400
C7 C8 1.374(3)
C8 C9 1.488(3)
C9 C10 1.390(3)
C10 H10 0.9400
C10 C11 1.393(3)
C11 C12 1.393(4)
C12 H12 0.9400
C12 C13 1.369(4)
C13 H13 0.9400
C14 H14A 0.9700
C14 H14B 0.9700
C14 H14C 0.9700
C15 H15A 0.9700
C15 H15B 0.9700
C15 H15C 0.9700
C16 C17 1.450(4)
C17 H17A 0.9700
C17 H17B 0.9700
C17 H17C 0.9700
B F1 1.360(3)
B F2 1.386(3)
B F3 1.401(3)
B F4 1.398(3)
